data_7219450
loop_
_publ_author_name
'Pramanik, Animesh'
'Pathak, Sudipta'
'Das, Doyel'
'Kundu, Ashis'
'Maity, Subhendu'
'Guchhait, Nikhil'

_publ_section_title
;
 Synthesis of 4-Hydroxyindole Fused Isocoumarin Derivatives and Their
 Fluorescence &#x201C;Turn-Off&#x201D; Sensing Cu(II) Ions
;
_journal_name_full 'RSC Adv.'
_journal_paper_doi 10.1039/C5RA01060H
_journal_year 2015
_chemical_formula_sum 'C24 H21 N O4 S'
_chemical_formula_weight 419.48
_chemical_name_systematic
;
 ?
;
_space_group_IT_number 2
_symmetry_cell_setting triclinic
_symmetry_space_group_name_Hall '-P 1'
_symmetry_space_group_name_H-M 'P -1'
_atom_sites_solution_hydrogens geom
_atom_sites_solution_primary direct
_atom_sites_solution_secondary difmap
_audit_creation_method SHELXL-97
_audit_update_record
;
2013-11-27 deposited with the CCDC.
2015-02-02 downloaded from the CCDC.
;
_cell_angle_alpha 98.474(2)
_cell_angle_beta 91.399(2)
_cell_angle_gamma 112.007(2)
_cell_formula_units_Z 2
_cell_length_a 9.8359(7)
_cell_length_b 9.8990(7)
_cell_length_c 11.8318(8)
_cell_measurement_temperature 293(2)
_cell_volume 1052.42(13)
_computing_structure_refinement 'SHELXL-97 (Sheldrick, 1997)'
_diffrn_ambient_temperature 293(2)
_diffrn_measured_fraction_theta_full 0.994
_diffrn_measured_fraction_theta_max 0.994
_diffrn_radiation_monochromator graphite
_diffrn_radiation_source 'fine-focus sealed tube'
_diffrn_radiation_type MoK\a
_diffrn_radiation_wavelength 0.71073
_diffrn_reflns_av_R_equivalents 0.0224
_diffrn_reflns_av_sigmaI/netI 0.0245
_diffrn_reflns_limit_h_max 10
_diffrn_reflns_limit_h_min -10
_diffrn_reflns_limit_k_max 11
_diffrn_reflns_limit_k_min -11
_diffrn_reflns_limit_l_max 13
_diffrn_reflns_limit_l_min -12
_diffrn_reflns_number 10390
_diffrn_reflns_theta_full 23.33
_diffrn_reflns_theta_max 23.33
_diffrn_reflns_theta_min 1.75
_exptl_absorpt_coefficient_mu 0.184
_exptl_crystal_colour yellow
_exptl_crystal_density_diffrn 1.324
_exptl_crystal_density_method 'not measured'
_exptl_crystal_description needle
_exptl_crystal_F_000 440
_exptl_crystal_size_max 0.4
_exptl_crystal_size_mid 0.3
_exptl_crystal_size_min 0.2
_refine_diff_density_max 0.862
_refine_diff_density_min -0.646
_refine_diff_density_rms 0.068
_refine_ls_extinction_method none
_refine_ls_goodness_of_fit_ref 1.051
_refine_ls_hydrogen_treatment constrain
_refine_ls_matrix_type full
_refine_ls_number_parameters 275
_refine_ls_number_reflns 3023
_refine_ls_number_restraints 0
_refine_ls_restrained_S_all 1.051
_refine_ls_R_factor_all 0.0900
_refine_ls_R_factor_gt 0.0783
_refine_ls_shift/su_max 0.000
_refine_ls_shift/su_mean 0.000
_refine_ls_structure_factor_coef Fsqd
_refine_ls_weighting_details 'calc w=1/[\s^2^(Fo^2^)+(0.1424P)^2^+1.1653P] where P=(Fo^2^+2Fc^2^)/3'
_refine_ls_weighting_scheme calc
_refine_ls_wR_factor_gt 0.2300
_refine_ls_wR_factor_ref 0.2455
_reflns_number_gt 2483
_reflns_number_total 3023
_reflns_threshold_expression >2sigma(I)
_cod_data_source_file c5ra01060h2.cif
_cod_data_source_block apd42_0m
_cod_original_sg_symbol_H-M P-1
_cod_database_code 7219450

loop_
_symmetry_equiv_pos_as_xyz
'x, y, z'
'-x, -y, -z'

loop_
_atom_site_label
_atom_site_type_symbol
_atom_site_fract_x
_atom_site_fract_y
_atom_site_fract_z
_atom_site_U_iso_or_equiv
_atom_site_adp_type
_atom_site_occupancy
_atom_site_symmetry_multiplicity
_atom_site_calc_flag
_atom_site_refinement_flags
S S 0.81469(17) 0.26472(18) 1.04880(12) 0.0961(6) Uani 1 1 d .
O2 O 0.6862(3) -0.0055(3) 0.3565(2) 0.0583(7) Uani 1 1 d .
O1 O 0.3944(4) -0.2069(3) 0.2185(3) 0.0682(9) Uani 1 1 d .
N N 0.5598(4) -0.1906(3) 0.5917(3) 0.0530(8) Uani 1 1 d .
O3 O 0.8841(4) 0.1748(4) 0.3211(3) 0.0851(10) Uani 1 1 d .
C10 C 0.4689(4) -0.2061(4) 0.4097(3) 0.0474(9) Uani 1 1 d .
C16 C 0.5717(4) -0.2228(4) 0.7048(3) 0.0511(9) Uani 1 1 d .
C15 C 0.4395(4) -0.2647(4) 0.5121(3) 0.0507(9) Uani 1 1 d .
C2 C 0.8119(4) 0.0205(4) 0.5840(3) 0.0514(9) Uani 1 1 d .
O4 O 0.8250(5) 0.3348(5) 0.9419(3) 0.1243(17) Uani 1 1 d .
C11 C 0.3615(4) -0.2635(4) 0.3166(3) 0.0524(10) Uani 1 1 d .
C1 C 0.6668(4) -0.0837(4) 0.5408(3) 0.0485(9) Uani 1 1 d .
C7 C 0.8890(4) 0.1097(4) 0.5056(4) 0.0563(10) Uani 1 1 d .
C12 C 0.2294(5) -0.3727(4) 0.3301(4) 0.0596(10) Uani 1 1 d .
H12 H 0.1563 -0.4106 0.2694 0.072 Uiso 1 1 calc R
C8 C 0.8251(5) 0.0989(5) 0.3903(4) 0.0614(11) Uani 1 1 d .
C9 C 0.6118(4) -0.0941(4) 0.4322(3) 0.0487(9) Uani 1 1 d .
C14 C 0.3055(5) -0.3776(4) 0.5241(4) 0.0596(11) Uani 1 1 d .
H14 H 0.2873 -0.4169 0.5915 0.072 Uiso 1 1 calc R
C22 C 0.5472(5) -0.1374(4) 0.7972(3) 0.0605(11) Uani 1 1 d .
H22 H 0.5165 -0.0615 0.7870 0.073 Uiso 1 1 calc R
C21 C 0.5687(5) -0.1652(5) 0.9071(4) 0.0648(11) Uani 1 1 d .
H21 H 0.5534 -0.1059 0.9701 0.078 Uiso 1 1 calc R
C19 C 0.6118(5) -0.2776(5) 0.9248(3) 0.0616(11) Uani 1 1 d .
C13 C 0.2027(5) -0.4274(4) 0.4321(4) 0.0615(11) Uani 1 1 d .
H13 H 0.1116 -0.5006 0.4381 0.074 Uiso 1 1 calc R
C3 C 0.8831(5) 0.0403(5) 0.6919(4) 0.0673(11) Uani 1 1 d .
H3 H 0.8341 -0.0162 0.7456 0.081 Uiso 1 1 calc R
C17 C 0.6097(5) -0.3396(5) 0.7199(4) 0.0675(12) Uani 1 1 d .
H17 H 0.6223 -0.4008 0.6569 0.081 Uiso 1 1 calc R
C18 C 0.6288(6) -0.3652(6) 0.8302(4) 0.0744(13) Uani 1 1 d .
H18 H 0.6541 -0.4445 0.8401 0.089 Uiso 1 1 calc R
C6 C 1.0328(5) 0.2106(4) 0.5372(5) 0.0690(13) Uani 1 1 d .
H6 H 1.0842 0.2683 0.4850 0.083 Uiso 1 1 calc R
C4 C 1.0232(5) 0.1407(6) 0.7203(4) 0.0781(14) Uani 1 1 d .
H4 H 1.0683 0.1519 0.7929 0.094 Uiso 1 1 calc R
C5 C 1.0991(5) 0.2258(5) 0.6428(5) 0.0781(14) Uani 1 1 d .
H5 H 1.1952 0.2934 0.6627 0.094 Uiso 1 1 calc R
C20 C 0.6370(7) -0.3036(7) 1.0454(4) 0.0942(17) Uani 1 1 d .
H20A H 0.6195 -0.2311 1.0999 0.141 Uiso 1 1 calc R
H20B H 0.7367 -0.2955 1.0586 0.141 Uiso 1 1 calc R
H20C H 0.5707 -0.4007 1.0540 0.141 Uiso 1 1 calc R
C029 C 0.8338(7) 0.4069(6) 1.1616(4) 0.0877(15) Uani 1 1 d .
H02A H 0.7423 0.4204 1.1669 0.132 Uiso 1 1 calc R
H02B H 0.9093 0.4968 1.1480 0.132 Uiso 1 1 calc R
H02C H 0.8603 0.3820 1.2321 0.132 Uiso 1 1 calc R
C031 C 0.9734(9) 0.2918(12) 1.0592(6) 0.239(8) Uani 1 1 d .
H03A H 0.9923 0.2214 1.0035 0.359 Uiso 1 1 calc R
H03B H 1.0012 0.2815 1.1348 0.359 Uiso 1 1 calc R
H03C H 1.0297 0.3900 1.0460 0.359 Uiso 1 1 calc R
H1 H 0.328(6) -0.234(6) 0.163(5) 0.094(18) Uiso 1 1 d .

loop_
_atom_site_aniso_label
_atom_site_aniso_U_11
_atom_site_aniso_U_22
_atom_site_aniso_U_33
_atom_site_aniso_U_23
_atom_site_aniso_U_13
_atom_site_aniso_U_12
S 0.0881(11) 0.1125(12) 0.0678(9) 0.0137(8) 0.0018(7) 0.0169(8)
O2 0.0650(18) 0.0628(16) 0.0548(16) 0.0265(13) 0.0124(13) 0.0267(14)
O1 0.080(2) 0.0735(19) 0.0486(17) 0.0153(15) -0.0026(16) 0.0252(16)
N 0.0580(19) 0.0592(19) 0.0417(17) 0.0153(14) 0.0085(15) 0.0196(16)
O3 0.083(2) 0.085(2) 0.096(3) 0.053(2) 0.0272(19) 0.0268(18)
C10 0.056(2) 0.048(2) 0.044(2) 0.0079(16) 0.0082(17) 0.0269(18)
C16 0.055(2) 0.058(2) 0.043(2) 0.0163(17) 0.0094(17) 0.0215(18)
C15 0.058(2) 0.053(2) 0.046(2) 0.0101(17) 0.0090(17) 0.0248(18)
C2 0.054(2) 0.050(2) 0.052(2) 0.0058(17) 0.0082(18) 0.0239(18)
O4 0.135(4) 0.152(4) 0.048(2) 0.028(2) -0.029(2) 0.009(3)
C11 0.064(2) 0.052(2) 0.048(2) 0.0052(17) 0.0021(18) 0.0319(19)
C1 0.053(2) 0.050(2) 0.047(2) 0.0120(16) 0.0078(17) 0.0231(17)
C7 0.058(2) 0.045(2) 0.070(3) 0.0110(18) 0.014(2) 0.0244(19)
C12 0.065(3) 0.054(2) 0.060(3) 0.0024(19) -0.002(2) 0.025(2)
C8 0.065(3) 0.056(2) 0.074(3) 0.027(2) 0.018(2) 0.028(2)
C9 0.058(2) 0.051(2) 0.045(2) 0.0161(16) 0.0122(17) 0.0268(18)
C14 0.065(3) 0.057(2) 0.058(2) 0.0158(19) 0.016(2) 0.022(2)
C22 0.075(3) 0.060(2) 0.053(2) 0.0123(19) 0.010(2) 0.033(2)
C21 0.071(3) 0.075(3) 0.048(2) 0.005(2) 0.0102(19) 0.028(2)
C19 0.057(2) 0.081(3) 0.050(2) 0.018(2) 0.0056(18) 0.028(2)
C13 0.054(2) 0.056(2) 0.069(3) 0.006(2) 0.007(2) 0.0165(19)
C3 0.065(3) 0.077(3) 0.055(3) 0.007(2) 0.003(2) 0.024(2)
C17 0.093(3) 0.075(3) 0.052(2) 0.012(2) 0.011(2) 0.051(3)
C18 0.100(4) 0.087(3) 0.063(3) 0.027(2) 0.014(2) 0.060(3)
C6 0.061(3) 0.051(2) 0.095(4) 0.011(2) 0.019(3) 0.021(2)
C4 0.066(3) 0.088(3) 0.070(3) -0.006(3) -0.004(2) 0.025(3)
C5 0.057(3) 0.066(3) 0.099(4) -0.011(3) 0.001(3) 0.019(2)
C20 0.097(4) 0.141(5) 0.057(3) 0.032(3) 0.004(3) 0.054(4)
C029 0.097(4) 0.097(4) 0.067(3) 0.020(3) -0.001(3) 0.033(3)
C031 0.148(7) 0.261(11) 0.099(5) -0.084(6) 0.087(5) -0.120(7)

loop_
_atom_type_symbol
_atom_type_description
_atom_type_scat_dispersion_real
_atom_type_scat_dispersion_imag
_atom_type_scat_source
C C 0.0033 0.0016 'International Tables Vol C Tables 4.2.6.8 and 6.1.1.4'
H H 0.0000 0.0000 'International Tables Vol C Tables 4.2.6.8 and 6.1.1.4'
N N 0.0061 0.0033 'International Tables Vol C Tables 4.2.6.8 and 6.1.1.4'
O O 0.0106 0.0060 'International Tables Vol C Tables 4.2.6.8 and 6.1.1.4'
S S 0.1246 0.1234 'International Tables Vol C Tables 4.2.6.8 and 6.1.1.4'

loop_
_geom_angle_atom_site_label_1
_geom_angle_atom_site_label_2
_geom_angle_atom_site_label_3
_geom_angle
C031 S O4 93.6(5)
C031 S C029 93.1(4)
O4 S C029 104.6(3)
C8 O2 C9 119.2(3)
C15 N C1 108.2(3)
C15 N C16 124.8(3)
C1 N C16 127.0(3)
C11 C10 C15 119.1(3)
C11 C10 C9 135.9(4)
C15 C10 C9 105.0(3)
C22 C16 C17 120.1(4)
C22 C16 N 120.4(3)
C17 C16 N 119.5(3)
N C15 C14 129.1(4)
N C15 C10 108.9(3)
C14 C15 C10 122.0(4)
C3 C2 C7 117.8(4)
C3 C2 C1 127.4(4)
C7 C2 C1 114.8(4)
O1 C11 C12 124.0(4)
O1 C11 C10 117.7(4)
C12 C11 C10 118.3(4)
C9 C1 N 107.3(3)
C9 C1 C2 121.4(3)
N C1 C2 131.2(3)
C6 C7 C2 119.5(4)
C6 C7 C8 117.9(4)
C2 C7 C8 122.5(4)
C11 C12 C13 121.4(4)
O3 C8 O2 116.3(4)
O3 C8 C7 125.4(4)
O2 C8 C7 118.3(3)
C1 C9 O2 123.7(4)
C1 C9 C10 110.6(3)
O2 C9 C10 125.7(3)
C13 C14 C15 116.8(4)
C16 C22 C21 119.3(4)
C19 C21 C22 121.7(4)
C18 C19 C21 117.5(4)
C18 C19 C20 121.9(4)
C21 C19 C20 120.6(4)
C14 C13 C12 122.4(4)
C4 C3 C2 121.2(5)
C16 C17 C18 119.1(4)
C19 C18 C17 122.2(4)
C5 C6 C7 121.0(5)
C3 C4 C5 120.9(5)
C6 C5 C4 119.6(4)

loop_
_geom_bond_atom_site_label_1
_geom_bond_atom_site_label_2
_geom_bond_distance
S C031 1.480(11)
S O4 1.518(4)
S C029 1.742(6)
O2 C8 1.374(5)
O2 C9 1.375(4)
O1 C11 1.357(5)
N C15 1.384(5)
N C1 1.405(5)
N C16 1.433(5)
O3 C8 1.204(5)
C10 C11 1.400(5)
C10 C15 1.409(5)
C10 C9 1.415(5)
C16 C22 1.364(5)
C16 C17 1.375(6)
C15 C14 1.400(6)
C2 C3 1.392(6)
C2 C7 1.410(5)
C2 C1 1.439(6)
C11 C12 1.375(6)
C1 C9 1.357(5)
C7 C6 1.394(6)
C7 C8 1.460(6)
C12 C13 1.385(6)
C14 C13 1.366(6)
C22 C21 1.396(6)
C21 C19 1.371(6)
C19 C18 1.365(6)
C19 C20 1.517(6)
C3 C4 1.360(7)
C17 C18 1.387(6)
C6 C5 1.356(7)
C4 C5 1.378(7)
